data_2009278
loop_
_publ_author_name
'S.Shanmuga Sundara Raj'
'Hoong-Kun Fun'
'Xiao-Feng Chen'
'Xu-Hui Zhu'
'Xiao-Zeng You'

_publ_section_title
;
 [2-(2-Pyridyl-<i>N</i>)quinoxaline-<i>N</i>^1^]silver(I) nitrate
;
_journal_issue 12
_journal_name_full 'Acta Crystallographica Section C'
_journal_page_first 2035
_journal_page_last 2037
_journal_paper_doi 10.1107/S0108270199010938
_journal_volume 55
_journal_year 1999
_chemical_formula_iupac '[Ag(C13 H9  N3)] N1 O3'
_chemical_formula_moiety 'C13 H9 Ag N3, N1 O3'
_chemical_formula_sum 'C13 H9 Ag N4 O3'
_chemical_formula_weight 377.11
_chemical_name_systematic
;
[2-(2'-Pyridyl-N)quinoxaline-N~1~,N~4~]silver (I) nitrate
;
_space_group_IT_number 9
_symmetry_cell_setting monoclinic
_symmetry_space_group_name_Hall 'C -2yc'
_symmetry_space_group_name_H-M 'C 1 c 1'
_audit_creation_method SHELXL-97
_cell_angle_alpha 90.00
_cell_angle_beta 104.7760(10)
_cell_angle_gamma 90.00
_cell_formula_units_Z 4
_cell_length_a 14.1570(2)
_cell_length_b 12.9188(2)
_cell_length_c 7.26710(10)
_cell_measurement_reflns_used 3747
_cell_measurement_temperature 293(2)
_cell_measurement_theta_max 28.32
_cell_measurement_theta_min 2.17
_cell_volume 1285.14(3)
_computing_cell_refinement 'SAINT (Siemens, 1996b)'
_computing_data_collection 'SMART (Siemens, 1996a)'
_computing_data_reduction SAINT
_computing_molecular_graphics SHELXTL
_computing_publication_material
;
SHELXTL and PARST (Nardelli, 1995)
;
_computing_structure_refinement SHELXTL
_computing_structure_solution 'SHELXTL (Sheldrick, 1997)'
_diffrn_ambient_temperature 293(2)
_diffrn_detector_area_resol_mean 8.33
_diffrn_measured_fraction_theta_full 0.996
_diffrn_measured_fraction_theta_max 0.996
_diffrn_measurement_device_type
;
Siemens SMART CCD area detector diffractometer
;
_diffrn_measurement_method '\w scans'
_diffrn_radiation_monochromator graphite
_diffrn_radiation_source 'fine-focus sealed tube'
_diffrn_radiation_type MoK\a
_diffrn_radiation_wavelength 0.71073
_diffrn_reflns_av_R_equivalents 0.0369
_diffrn_reflns_av_sigmaI/netI 0.0549
_diffrn_reflns_limit_h_max 18
_diffrn_reflns_limit_h_min -18
_diffrn_reflns_limit_k_max 17
_diffrn_reflns_limit_k_min -13
_diffrn_reflns_limit_l_max 9
_diffrn_reflns_limit_l_min -9
_diffrn_reflns_number 4401
_diffrn_reflns_theta_full 28.29
_diffrn_reflns_theta_max 28.29
_diffrn_reflns_theta_min 2.17
_exptl_absorpt_coefficient_mu 1.585
_exptl_absorpt_correction_T_max 0.8576
_exptl_absorpt_correction_T_min 0.6310
_exptl_absorpt_correction_type empirical
_exptl_absorpt_process_details '(SADABS; Sheldrick, 1996)'
_exptl_crystal_colour yellow
_exptl_crystal_density_diffrn 1.949
_exptl_crystal_density_method 'not measured'
_exptl_crystal_description parallelepiped
_exptl_crystal_F_000 744
_exptl_crystal_size_max 0.32
_exptl_crystal_size_mid 0.18
_exptl_crystal_size_min 0.10
_refine_diff_density_max 0.691
_refine_diff_density_min -0.243
_refine_ls_abs_structure_details 'Flack  (1983)'
_refine_ls_abs_structure_Flack 0.02(3)
_refine_ls_extinction_method none
_refine_ls_goodness_of_fit_ref 0.968
_refine_ls_hydrogen_treatment constr
_refine_ls_matrix_type full
_refine_ls_number_parameters 190
_refine_ls_number_reflns 2837
_refine_ls_number_restraints 2
_refine_ls_restrained_S_all 0.968
_refine_ls_R_factor_all 0.0365
_refine_ls_R_factor_gt 0.0317
_refine_ls_shift/su_max 0.001
_refine_ls_shift/su_mean 0.000
_refine_ls_structure_factor_coef Fsqd
_refine_ls_weighting_details 'calc w = 1/[\s^2^(Fo^2^)+(0.0356P)^2^] where P=(Fo^2^+2Fc^2^)/3'
_refine_ls_weighting_scheme calc
_refine_ls_wR_factor_ref 0.0776
_reflns_number_gt 2490
_reflns_number_total 2837
_reflns_threshold_expression 'I > 2\s(I)'
_cod_data_source_file ha1261.cif
_cod_data_source_block I
_cod_depositor_comments
;
The following automatic conversions were performed:
'_symmetry_cell_setting' value 'Monoclinic' changed to 'monoclinic'
according to '/home/saulius/struct/CIF-dictionaries/cif_core.dic'
dictionary named 'cif_core.dic' version 2.4.1 from 2010-06-29.

Automatic conversion script
Id: cif_fix_enum 1527 2010-12-29 10:47:43Z saulius 

The following automatic conversions were performed:

'_symmetry_cell_setting' value 'Monoclinic' changed to 'monoclinic'
according to /home/saulius/struct/CIF-dictionaries/cif_core.dic
dictionary named 'cif_core.dic' version 2.4.1 from 2010-06-29.

Automatic conversion script
Id: cif_fix_values 1715 2011-07-08 13:25:40Z adriana 
;
_cod_original_sg_symbol_H-M 'C c'
_cod_database_code 2009278

loop_
_symmetry_equiv_pos_as_xyz
'x, y, z'
'x, -y, z+1/2'
'x+1/2, y+1/2, z'
'x+1/2, -y+1/2, z+1/2'

loop_
_atom_site_label
_atom_site_fract_x
_atom_site_fract_y
_atom_site_fract_z
_atom_site_U_iso_or_equiv
_atom_site_adp_type
_atom_site_calc_flag
_atom_site_refinement_flags
_atom_site_occupancy
_atom_site_disorder_assembly
_atom_site_disorder_group
_atom_site_type_symbol
Ag1 1.36113(3) 0.32213(2) 1.95887(4) 0.05116(11) Uani d . 1 . . Ag
O1 1.3444(4) 0.1588(4) 2.1765(7) 0.0896(16) Uani d . 1 . . O
O2 1.2838(4) 0.2935(3) 2.2642(9) 0.0945(16) Uani d . 1 . . O
O3 1.3134(4) 0.1597(4) 2.4464(7) 0.0869(14) Uani d . 1 . . O
N1 1.4600(2) 0.4641(2) 2.0633(5) 0.0391(7) Uani d . 1 . . N
N2 1.7166(2) 0.2148(3) 2.2565(6) 0.0391(7) Uani d . 1 . . N
N3 1.5297(2) 0.2677(2) 2.0410(5) 0.0356(7) Uani d . 1 . . N
N4 1.3149(3) 0.2052(3) 2.2991(7) 0.0555(10) Uani d . 1 . . N
C1 1.4275(3) 0.5610(3) 2.0480(7) 0.0459(10) Uani d . 1 . . C
H1A 1.3604 0.5720 2.0073 0.055 Uiso calc R 1 . . H
C2 1.4885(4) 0.6466(3) 2.0896(7) 0.0496(10) Uani d . 1 . . C
H2A 1.4633 0.7135 2.0773 0.059 Uiso calc R 1 . . H
C3 1.5868(3) 0.6292(4) 2.1491(8) 0.0595(13) Uani d . 1 . . C
H3A 1.6296 0.6848 2.1810 0.071 Uiso calc R 1 . . H
C4 1.6225(3) 0.5296(4) 2.1621(8) 0.0557(12) Uani d . 1 . . C
H4A 1.6894 0.5173 2.1978 0.067 Uiso calc R 1 . . H
C5 1.5572(3) 0.4482(3) 2.1213(6) 0.0395(9) Uani d . 1 . . C
C6 1.5906(3) 0.3380(3) 2.1339(6) 0.0354(8) Uani d . 1 . . C
C7 1.6856(3) 0.3099(3) 2.2433(7) 0.0408(9) Uani d . 1 . . C
H7A 1.7269 0.3614 2.3077 0.049 Uiso calc R 1 . . H
C8 1.6561(3) 0.1406(3) 2.1562(5) 0.0339(7) Uani d . 1 . . C
C9 1.6849(3) 0.0362(3) 2.1635(6) 0.0401(8) Uani d . 1 . . C
H9A 1.7474 0.0173 2.2321 0.048 Uiso calc R 1 . . H
C10 1.6213(3) -0.0372(3) 2.0700(7) 0.0468(9) Uani d . 1 . . C
H10A 1.6408 -0.1062 2.0768 0.056 Uiso calc R 1 . . H
C11 1.5273(3) -0.0108(3) 1.9640(7) 0.0468(10) Uani d . 1 . . C
H11A 1.4851 -0.0621 1.9013 0.056 Uiso calc R 1 . . H
C12 1.4973(3) 0.0897(3) 1.9520(6) 0.0433(9) Uani d . 1 . . C
H12A 1.4350 0.1068 1.8801 0.052 Uiso calc R 1 . . H
C13 1.5605(3) 0.1679(3) 2.0483(6) 0.0340(8) Uani d . 1 . . C

loop_
_atom_site_aniso_label
_atom_site_aniso_U_11
_atom_site_aniso_U_22
_atom_site_aniso_U_33
_atom_site_aniso_U_12
_atom_site_aniso_U_13
_atom_site_aniso_U_23
Ag1 0.02444(12) 0.04569(15) 0.0710(2) -0.00578(18) -0.01043(11) 0.0048(2)
O1 0.095(4) 0.102(3) 0.082(3) 0.049(3) 0.041(3) 0.027(2)
O2 0.082(3) 0.0467(19) 0.133(4) 0.009(2) -0.012(3) -0.015(2)
O3 0.078(3) 0.115(4) 0.070(3) -0.004(2) 0.022(3) 0.007(2)
N1 0.0267(14) 0.0338(15) 0.0505(19) -0.0014(12) -0.0020(13) 0.0018(13)
N2 0.0228(14) 0.0386(16) 0.0503(19) 0.0002(12) -0.0012(14) 0.0009(14)
N3 0.0230(14) 0.0345(16) 0.0426(18) -0.0008(11) -0.0040(13) 0.0004(13)
N4 0.0322(18) 0.061(2) 0.068(3) -0.0029(16) 0.0019(19) -0.002(2)
C1 0.0319(18) 0.039(2) 0.060(3) 0.0039(16) -0.0006(18) 0.0041(18)
C2 0.050(2) 0.0329(19) 0.059(3) 0.0001(18) 0.002(2) 0.0001(18)
C3 0.046(3) 0.036(2) 0.083(3) -0.0108(19) -0.008(2) 0.003(2)
C4 0.033(2) 0.039(2) 0.083(3) -0.0064(17) -0.008(2) 0.003(2)
C5 0.0265(16) 0.0337(18) 0.050(2) -0.0027(14) -0.0052(16) 0.0022(16)
C6 0.0233(16) 0.0327(18) 0.045(2) -0.0014(12) -0.0017(15) 0.0051(14)
C7 0.0234(17) 0.038(2) 0.053(2) -0.0039(13) -0.0055(17) -0.0016(17)
C8 0.0215(15) 0.0429(19) 0.0347(19) -0.0032(14) 0.0025(14) 0.0002(15)
C9 0.0327(18) 0.043(2) 0.043(2) 0.0083(16) 0.0060(16) 0.0011(17)
C10 0.047(2) 0.0375(19) 0.056(2) 0.0033(17) 0.014(2) -0.0069(18)
C11 0.044(2) 0.038(2) 0.058(3) -0.0055(16) 0.011(2) -0.0149(17)
C12 0.0296(18) 0.045(2) 0.050(2) -0.0021(15) -0.0010(16) -0.0088(17)
C13 0.0252(17) 0.0361(18) 0.0372(19) -0.0002(13) 0.0017(15) -0.0011(14)

loop_
_atom_type_symbol
_atom_type_description
_atom_type_scat_dispersion_real
_atom_type_scat_dispersion_imag
_atom_type_scat_source
C C 0.0033 0.0016 'International Tables Vol C Tables 4.2.6.8 and 6.1.1.4'
H H 0.0000 0.0000 'International Tables Vol C Tables 4.2.6.8 and 6.1.1.4'
N N 0.0061 0.0033 'International Tables Vol C Tables 4.2.6.8 and 6.1.1.4'
O O 0.0106 0.0060 'International Tables Vol C Tables 4.2.6.8 and 6.1.1.4'
Ag Ag -0.8971 1.1015 'International Tables Vol C Tables 4.2.6.8 and 6.1.1.4'

loop_
_geom_angle_atom_site_label_1
_geom_angle_atom_site_label_2
_geom_angle_atom_site_label_3
_geom_angle_site_symmetry_1
_geom_angle_site_symmetry_3
_geom_angle
_geom_angle_publ_flag
N2 Ag1 N1 4_454 . 139.21(12) ?
N2 Ag1 N3 4_454 . 141.15(12) ?
N1 Ag1 N3 . . 70.90(10) y
C1 N1 C5 . . 118.3(3) ?
C1 N1 Ag1 . . 123.4(3) y
C5 N1 Ag1 . . 117.7(2) y
C7 N2 C8 . . 118.0(3) ?
C7 N2 Ag1 . 4 118.9(3) ?
C8 N2 Ag1 . 4 122.9(3) ?
C6 N3 C13 . . 118.3(3) ?
C6 N3 Ag1 . . 113.8(3) y
C13 N3 Ag1 . . 125.0(2) y
O2 N4 O3 . . 122.8(6) ?
O2 N4 O1 . . 118.3(6) ?
O3 N4 O1 . . 118.8(5) ?
N1 C1 C2 . . 123.3(4) ?
C3 C2 C1 . . 117.7(4) ?
C2 C3 C4 . . 120.1(4) ?
C3 C4 C5 . . 118.9(4) ?
N1 C5 C4 . . 121.7(4) ?
N1 C5 C6 . . 116.5(3) ?
C4 C5 C6 . . 121.8(4) ?
N3 C6 C7 . . 120.9(3) ?
N3 C6 C5 . . 118.1(3) ?
C7 C6 C5 . . 121.1(3) ?
N2 C7 C6 . . 122.4(4) ?
N2 C8 C9 . . 121.1(3) ?
N2 C8 C13 . . 119.9(3) ?
C9 C8 C13 . . 119.0(3) ?
C10 C9 C8 . . 120.0(4) ?
C9 C10 C11 . . 121.3(4) ?
C12 C11 C10 . . 120.3(4) ?
C11 C12 C13 . . 120.2(4) ?
N3 C13 C12 . . 120.3(3) ?
N3 C13 C8 . . 120.5(3) ?
C12 C13 C8 . . 119.2(3) ?

loop_
_geom_bond_atom_site_label_1
_geom_bond_atom_site_label_2
_geom_bond_site_symmetry_2
_geom_bond_distance
_geom_bond_publ_flag
Ag1 N2 4_454 2.246(3) ?
Ag1 N1 . 2.315(3) y
Ag1 N3 . 2.413(3) y
O1 N4 . 1.232(7) y
O2 N4 . 1.226(6) y
O3 N4 . 1.226(7) y
N1 C1 . 1.329(5) y
N1 C5 . 1.348(5) y
N2 C7 . 1.299(5) y
N2 C8 . 1.366(5) ?
N2 Ag1 4 2.246(3) y
N3 C6 . 1.314(5) y
N3 C13 . 1.357(5) y
C1 C2 . 1.388(6) ?
C2 C3 . 1.367(7) ?
C3 C4 . 1.378(7) ?
C4 C5 . 1.381(6) ?
C5 C6 . 1.495(5) ?
C6 C7 . 1.423(5) ?
C8 C9 . 1.406(6) ?
C8 C13 . 1.425(5) ?
C9 C10 . 1.365(6) ?
C10 C11 . 1.399(6) ?
C11 C12 . 1.362(6) ?
C12 C13 . 1.411(5) ?

loop_
_geom_hbond_atom_site_label_D
_geom_hbond_atom_site_label_H
_geom_hbond_atom_site_label_A
_geom_hbond_site_symmetry_A
_geom_hbond_distance_DH
_geom_hbond_distance_HA
_geom_hbond_distance_DA
_geom_hbond_angle_DHA
_geom_hbond_publ_flag
C3 H3A O2 3_555 0.93 2.54 3.434(7) 162 yes
C10 H10A O2 3_545 0.93 2.50 3.227(7) 136 yes
C11 H11A O1 2_554 0.93 2.56 3.459(7) 164 yes

loop_
_geom_torsion_atom_site_label_1
_geom_torsion_atom_site_label_2
_geom_torsion_atom_site_label_3
_geom_torsion_atom_site_label_4
_geom_torsion_site_symmetry_1
_geom_torsion
N2 Ag1 N1 C1 4_454 20.5(5)
N3 Ag1 N1 C1 . 169.8(4)
N2 Ag1 N1 C5 4_454 -151.2(3)
N3 Ag1 N1 C5 . -1.9(3)
N2 Ag1 N3 C6 4_454 159.6(3)
N1 Ag1 N3 C6 . 11.7(3)
N2 Ag1 N3 C13 4_454 -40.0(4)
N1 Ag1 N3 C13 . 172.1(4)
C5 N1 C1 C2 . -0.3(7)
Ag1 N1 C1 C2 . -172.1(4)
N1 C1 C2 C3 . 0.0(8)
C1 C2 C3 C4 . 1.5(8)
C2 C3 C4 C5 . -2.5(9)
C1 N1 C5 C4 . -0.8(7)
Ag1 N1 C5 C4 . 171.4(4)
C1 N1 C5 C6 . -179.2(4)
Ag1 N1 C5 C6 . -6.9(5)
C3 C4 C5 N1 . 2.2(8)
C3 C4 C5 C6 . -179.5(5)
C13 N3 C6 C7 . -1.6(6)
Ag1 N3 C6 C7 . 160.2(4)
C13 N3 C6 C5 . 178.5(4)
Ag1 N3 C6 C5 . -19.7(5)
N1 C5 C6 N3 . 18.5(6)
C4 C5 C6 N3 . -159.8(5)
N1 C5 C6 C7 . -161.4(4)
C4 C5 C6 C7 . 20.3(7)
C8 N2 C7 C6 . 2.0(7)
Ag1 N2 C7 C6 4 -173.3(4)
N3 C6 C7 N2 . 0.2(7)
C5 C6 C7 N2 . -179.9(5)
C7 N2 C8 C9 . 179.9(4)
Ag1 N2 C8 C9 4 -5.0(5)
C7 N2 C8 C13 . -2.8(6)
Ag1 N2 C8 C13 4 172.4(3)
N2 C8 C9 C10 . 176.6(4)
C13 C8 C9 C10 . -0.8(6)
C8 C9 C10 C11 . 0.7(7)
C9 C10 C11 C12 . 0.0(7)
C10 C11 C12 C13 . -0.7(7)
C6 N3 C13 C12 . 179.5(4)
Ag1 N3 C13 C12 . 19.9(6)
C6 N3 C13 C8 . 0.8(6)
Ag1 N3 C13 C8 . -158.9(3)
C11 C12 C13 N3 . -178.1(4)
C11 C12 C13 C8 . 0.7(7)
N2 C8 C13 N3 . 1.5(6)
C9 C8 C13 N3 . 178.8(4)
N2 C8 C13 C12 . -177.3(4)
C9 C8 C13 C12 . 0.1(6)
